data_7020967
loop_
_publ_author_name
'Jiang, Chunfang'
'Stephan, Douglas W.'

_publ_section_title
;
 Hydrophosphination of vinyl-boranes with phosphinoamines
;
_journal_issue 10
_journal_name_full 'Dalton Transactions'
_journal_page_first 3318
_journal_paper_doi 10.1039/c2dt32677a
_journal_volume 42
_journal_year 2013
_chemical_formula_sum 'C45 H39 B F10 N P'
_chemical_formula_weight 825.55
_chemical_name_systematic
;
?
;
_space_group_IT_number 15
_symmetry_cell_setting monoclinic
_symmetry_space_group_name_Hall '-C 2yc'
_symmetry_space_group_name_H-M 'C 1 2/c 1'
_atom_sites_solution_hydrogens geom
_atom_sites_solution_primary direct
_atom_sites_solution_secondary difmap
_audit_creation_method SHELXL-97
_cell_angle_alpha 90.00
_cell_angle_beta 97.717(3)
_cell_angle_gamma 90.00
_cell_formula_units_Z 8
_cell_length_a 19.5503(16)
_cell_length_b 11.7262(8)
_cell_length_c 33.928(3)
_cell_measurement_reflns_used 5660
_cell_measurement_temperature 150(2)
_cell_measurement_theta_max 27.66
_cell_measurement_theta_min 2.28
_cell_volume 7707.6(11)
_computing_cell_refinement 'Bruker SAINT'
_computing_data_collection 'Bruker APEX2'
_computing_data_reduction 'Bruker SAINT'
_computing_molecular_graphics 'Bruker SHELXTL'
_computing_publication_material 'Bruker SHELXTL'
_computing_structure_refinement 'SHELXL-97 (Sheldrick, 1997)'
_computing_structure_solution 'SHELXS-97 (Sheldrick, 2008)'
_diffrn_ambient_temperature 150(2)
_diffrn_measured_fraction_theta_full 0.996
_diffrn_measured_fraction_theta_max 0.996
_diffrn_measurement_device_type 'Bruker APEX-II CCD'
_diffrn_measurement_method '\f and \w scans'
_diffrn_radiation_monochromator graphite
_diffrn_radiation_source 'fine-focus sealed tube'
_diffrn_radiation_type MoK\a
_diffrn_radiation_wavelength 0.71073
_diffrn_reflns_av_R_equivalents 0.0694
_diffrn_reflns_av_sigmaI/netI 0.1000
_diffrn_reflns_limit_h_max 25
_diffrn_reflns_limit_h_min -25
_diffrn_reflns_limit_k_max 7
_diffrn_reflns_limit_k_min -15
_diffrn_reflns_limit_l_max 40
_diffrn_reflns_limit_l_min -44
_diffrn_reflns_number 26430
_diffrn_reflns_theta_full 27.91
_diffrn_reflns_theta_max 27.91
_diffrn_reflns_theta_min 2.03
_diffrn_standards_number 0
_exptl_absorpt_coefficient_mu 0.155
_exptl_absorpt_correction_T_max 0.9847
_exptl_absorpt_correction_T_min 0.9697
_exptl_absorpt_correction_type none
_exptl_crystal_colour colourless
_exptl_crystal_density_diffrn 1.423
_exptl_crystal_density_method 'not measured'
_exptl_crystal_description block
_exptl_crystal_F_000 3408
_exptl_crystal_size_max 0.20
_exptl_crystal_size_mid 0.20
_exptl_crystal_size_min 0.10
_refine_diff_density_max 0.344
_refine_diff_density_min -0.340
_refine_diff_density_rms 0.067
_refine_ls_extinction_method none
_refine_ls_goodness_of_fit_ref 0.941
_refine_ls_hydrogen_treatment mixed
_refine_ls_matrix_type full
_refine_ls_number_parameters 531
_refine_ls_number_reflns 9195
_refine_ls_number_restraints 0
_refine_ls_restrained_S_all 0.941
_refine_ls_R_factor_all 0.1132
_refine_ls_R_factor_gt 0.0536
_refine_ls_shift/su_max 0.015
_refine_ls_shift/su_mean 0.002
_refine_ls_structure_factor_coef Fsqd
_refine_ls_weighting_details 'calc w=1/[\s^2^(Fo^2^)+(0.0582P)^2^+1.1084P] where P=(Fo^2^+2Fc^2^)/3'
_refine_ls_weighting_scheme calc
_refine_ls_wR_factor_gt 0.1084
_refine_ls_wR_factor_ref 0.1345
_reflns_number_gt 5336
_reflns_number_total 9195
_reflns_threshold_expression >2sigma(I)
_cod_data_source_file c2dt32677a.txt
_cod_data_source_block cj048_0m
_cod_depositor_comments
;
The following automatic conversions were performed:

'_symmetry_cell_setting' value 'Monoclinic' changed to 'monoclinic'
according to /home/saulius/struct/CIF-dictionaries/cif_core.dic
dictionary named 'cif_core.dic' version 2.4.2 from 2011-04-26.

Automatic conversion script
Id: cif_fix_values 1891 2012-01-12 08:04:46Z andrius 
;
_cod_original_cell_volume 7707.7(10)
_cod_original_sg_symbol_H-M C2/c
_cod_database_code 7020967

loop_
_symmetry_equiv_pos_as_xyz
'x, y, z'
'-x, y, -z+1/2'
'x+1/2, y+1/2, z'
'-x+1/2, y+1/2, -z+1/2'
'-x, -y, -z'
'x, -y, z-1/2'
'-x+1/2, -y+1/2, -z'
'x+1/2, -y+1/2, z-1/2'

loop_
_atom_site_label
_atom_site_type_symbol
_atom_site_fract_x
_atom_site_fract_y
_atom_site_fract_z
_atom_site_U_iso_or_equiv
_atom_site_adp_type
_atom_site_occupancy
_atom_site_symmetry_multiplicity
_atom_site_calc_flag
_atom_site_refinement_flags
C1 C 0.71803(11) 0.25425(18) 0.14096(7) 0.0136(5) Uani 1 1 d .
C2 C 0.69398(12) 0.28783(18) 0.17573(8) 0.0190(6) Uani 1 1 d .
H2 H 0.7194 0.2692 0.2007 0.023 Uiso 1 1 calc R
C3 C 0.63254(13) 0.3489(2) 0.17410(9) 0.0265(6) Uani 1 1 d .
H3 H 0.6159 0.3710 0.1980 0.032 Uiso 1 1 calc R
C4 C 0.59580(13) 0.3775(2) 0.13784(10) 0.0294(7) Uani 1 1 d .
H4 H 0.5540 0.4193 0.1367 0.035 Uiso 1 1 calc R
C5 C 0.62025(13) 0.3448(2) 0.10336(9) 0.0269(6) Uani 1 1 d .
H5 H 0.5950 0.3646 0.0784 0.032 Uiso 1 1 calc R
C6 C 0.68113(13) 0.28365(19) 0.10456(8) 0.0208(6) Uani 1 1 d .
H6 H 0.6976 0.2619 0.0805 0.025 Uiso 1 1 calc R
C7 C 0.85982(12) 0.35557(18) 0.17612(8) 0.0142(5) Uani 1 1 d .
C8 C 0.82337(12) 0.45585(19) 0.16552(8) 0.0176(5) Uani 1 1 d .
C9 C 0.82195(13) 0.54974(19) 0.18971(9) 0.0223(6) Uani 1 1 d .
C10 C 0.85949(13) 0.5492(2) 0.22687(8) 0.0241(6) Uani 1 1 d .
C11 C 0.89672(13) 0.4532(2) 0.23927(8) 0.0228(6) Uani 1 1 d .
C12 C 0.89588(12) 0.36025(19) 0.21425(8) 0.0183(5) Uani 1 1 d .
C13 C 0.87402(12) 0.30055(18) 0.10107(7) 0.0144(5) Uani 1 1 d .
C14 C 0.92533(12) 0.38286(19) 0.09975(8) 0.0184(5) Uani 1 1 d .
C15 C 0.94470(13) 0.42738(19) 0.06549(8) 0.0218(6) Uani 1 1 d .
C16 C 0.91378(13) 0.3888(2) 0.02912(8) 0.0228(6) Uani 1 1 d .
C17 C 0.86413(13) 0.3056(2) 0.02829(8) 0.0216(6) Uani 1 1 d .
C18 C 0.84607(12) 0.26442(19) 0.06347(8) 0.0169(5) Uani 1 1 d .
C19 C 0.90916(12) 0.13634(18) 0.15589(8) 0.0134(5) Uani 1 1 d .
C20 C 0.86894(12) 0.02885(18) 0.13874(8) 0.0143(5) Uani 1 1 d .
C21 C 0.98063(12) 0.14372(18) 0.14336(8) 0.0153(5) Uani 1 1 d .
C22 C 0.99207(13) 0.12798(19) 0.10417(8) 0.0197(6) Uani 1 1 d .
H22 H 0.9545 0.1077 0.0847 0.024 Uiso 1 1 calc R
C23 C 1.05739(13) 0.1413(2) 0.09281(9) 0.0251(6) Uani 1 1 d .
H23 H 1.0637 0.1323 0.0657 0.030 Uiso 1 1 calc R
C24 C 1.11324(14) 0.1677(2) 0.12101(10) 0.0299(7) Uani 1 1 d .
H24 H 1.1581 0.1758 0.1135 0.036 Uiso 1 1 calc R
C25 C 1.10297(13) 0.1819(2) 0.16002(9) 0.0274(7) Uani 1 1 d .
H25 H 1.1410 0.1997 0.1795 0.033 Uiso 1 1 calc R
C26 C 1.03747(12) 0.17054(19) 0.17119(8) 0.0216(6) Uani 1 1 d .
H26 H 1.0313 0.1812 0.1983 0.026 Uiso 1 1 calc R
C27 C 0.90018(12) -0.08799(18) 0.14903(8) 0.0175(5) Uani 1 1 d .
C28 C 0.94122(13) -0.1116(2) 0.18483(9) 0.0255(6) Uani 1 1 d .
H28 H 0.9499 -0.0535 0.2044 0.031 Uiso 1 1 calc R
C29 C 0.96966(14) -0.2194(2) 0.19229(10) 0.0320(7) Uani 1 1 d .
H29 H 0.9978 -0.2342 0.2168 0.038 Uiso 1 1 calc R
C30 C 0.95735(15) -0.3050(2) 0.16426(10) 0.0353(8) Uani 1 1 d .
H30 H 0.9766 -0.3788 0.1695 0.042 Uiso 1 1 calc R
C31 C 0.91707(15) -0.2827(2) 0.12868(11) 0.0376(8) Uani 1 1 d .
H31 H 0.9085 -0.3412 0.1093 0.045 Uiso 1 1 calc R
C32 C 0.88889(13) -0.1753(2) 0.12105(9) 0.0263(6) Uani 1 1 d .
H32 H 0.8614 -0.1609 0.0963 0.032 Uiso 1 1 calc R
C33 C 0.71704(12) -0.03079(19) 0.12100(8) 0.0200(6) Uani 1 1 d .
H33 H 0.7292 -0.1122 0.1273 0.024 Uiso 1 1 calc R
C34 C 0.71634(14) -0.0180(2) 0.07606(8) 0.0286(7) Uani 1 1 d .
H34A H 0.7631 -0.0292 0.0694 0.043 Uiso 1 1 calc R
H34B H 0.7001 0.0586 0.0678 0.043 Uiso 1 1 calc R
H34C H 0.6853 -0.0751 0.0622 0.043 Uiso 1 1 calc R
C35 C 0.64342(13) -0.0135(2) 0.13199(9) 0.0280(7) Uani 1 1 d .
H35A H 0.6444 -0.0218 0.1608 0.042 Uiso 1 1 calc R
H35B H 0.6123 -0.0707 0.1183 0.042 Uiso 1 1 calc R
H35C H 0.6269 0.0630 0.1239 0.042 Uiso 1 1 calc R
C36 C 0.76879(13) 0.02075(19) 0.20223(8) 0.0183(6) Uani 1 1 d .
H36 H 0.7216 0.0505 0.2048 0.022 Uiso 1 1 calc R
C37 C 0.76554(14) -0.1079(2) 0.21142(9) 0.0278(7) Uani 1 1 d .
H37A H 0.7345 -0.1457 0.1903 0.042 Uiso 1 1 calc R
H37B H 0.7482 -0.1187 0.2370 0.042 Uiso 1 1 calc R
H37C H 0.8118 -0.1409 0.2128 0.042 Uiso 1 1 calc R
C38 C 0.81691(13) 0.0819(2) 0.23468(8) 0.0229(6) Uani 1 1 d .
H38A H 0.8184 0.1634 0.2284 0.034 Uiso 1 1 calc R
H38B H 0.8634 0.0496 0.2362 0.034 Uiso 1 1 calc R
H38C H 0.7998 0.0721 0.2603 0.034 Uiso 1 1 calc R
C39 C 0.77095(16) 0.9758(3) 0.97114(10) 0.0433(8) Uani 1 1 d .
H39A H 0.7792 1.0574 0.9758 0.065 Uiso 1 1 calc R
H39B H 0.7302 0.9524 0.9830 0.065 Uiso 1 1 calc R
H39C H 0.7632 0.9610 0.9425 0.065 Uiso 1 1 calc R
C40 C 0.83286(14) 0.9090(2) 0.98975(9) 0.0271(6) Uani 1 1 d .
C41 C 0.89036(15) 0.9637(2) 1.00946(9) 0.0317(7) Uani 1 1 d .
H41 H 0.8902 1.0445 1.0117 0.038 Uiso 1 1 calc R
C42 C 0.94776(15) 0.9036(2) 1.02592(10) 0.0365(8) Uani 1 1 d .
H42 H 0.9866 0.9432 1.0391 0.044 Uiso 1 1 calc R
C43 C 0.94916(16) 0.7860(2) 1.02336(10) 0.0366(8) Uani 1 1 d .
H43 H 0.9885 0.7441 1.0348 0.044 Uiso 1 1 calc R
C44 C 0.89216(16) 0.7309(2) 1.00378(10) 0.0375(8) Uani 1 1 d .
H44 H 0.8925 0.6501 1.0016 0.045 Uiso 1 1 calc R
C45 C 0.83481(15) 0.7910(2) 0.98740(9) 0.0323(7) Uani 1 1 d .
H45 H 0.7960 0.7510 0.9743 0.039 Uiso 1 1 calc R
N1 N 0.78181(9) 0.19115(15) 0.14240(6) 0.0139(4) Uani 1 1 d .
B1 B 0.85683(13) 0.2482(2) 0.14388(9) 0.0150(6) Uani 1 1 d .
F1 F 0.78752(7) 0.46773(11) 0.12853(5) 0.0236(3) Uani 1 1 d .
F2 F 0.78493(8) 0.64279(11) 0.17709(5) 0.0334(4) Uani 1 1 d .
F3 F 0.86036(9) 0.64126(12) 0.25082(5) 0.0382(4) Uani 1 1 d .
F4 F 0.93465(8) 0.45102(13) 0.27561(5) 0.0360(4) Uani 1 1 d .
F5 F 0.93395(7) 0.27055(11) 0.22972(4) 0.0238(4) Uani 1 1 d .
F6 F 0.79904(7) 0.17819(11) 0.05909(4) 0.0239(3) Uani 1 1 d .
F7 F 0.83425(8) 0.26465(13) -0.00693(5) 0.0330(4) Uani 1 1 d .
F8 F 0.93148(8) 0.43108(13) -0.00497(5) 0.0361(4) Uani 1 1 d .
F9 F 0.99430(8) 0.50789(12) 0.06702(5) 0.0350(4) Uani 1 1 d .
F10 F 0.96191(7) 0.42225(11) 0.13421(4) 0.0250(4) Uani 1 1 d .
P1 P 0.78254(3) 0.05448(5) 0.15124(2) 0.01412(15) Uani 1 1 d .
H19 H 0.8603(11) 0.0333(17) 0.1105(7) 0.008(6) Uiso 1 1 d .
H20 H 0.9140(12) 0.1264(18) 0.1834(8) 0.011(6) Uiso 1 1 d .

loop_
_atom_site_aniso_label
_atom_site_aniso_U_11
_atom_site_aniso_U_22
_atom_site_aniso_U_33
_atom_site_aniso_U_23
_atom_site_aniso_U_13
_atom_site_aniso_U_12
C1 0.0116(11) 0.0126(10) 0.0167(14) -0.0010(10) 0.0018(10) -0.0002(9)
C2 0.0172(13) 0.0161(11) 0.0240(16) 0.0006(11) 0.0041(11) 0.0017(10)
C3 0.0256(15) 0.0254(13) 0.0305(18) -0.0005(12) 0.0112(13) 0.0053(11)
C4 0.0179(14) 0.0247(13) 0.046(2) 0.0058(14) 0.0069(13) 0.0088(11)
C5 0.0212(14) 0.0290(14) 0.0285(18) 0.0066(13) -0.0043(12) 0.0078(11)
C6 0.0190(13) 0.0228(12) 0.0198(15) 0.0009(11) -0.0009(11) 0.0024(10)
C7 0.0128(12) 0.0148(11) 0.0153(14) -0.0001(10) 0.0024(10) -0.0027(9)
C8 0.0162(12) 0.0180(11) 0.0193(15) -0.0003(11) 0.0056(11) -0.0035(10)
C9 0.0232(14) 0.0155(11) 0.0310(17) -0.0024(12) 0.0135(12) 0.0015(10)
C10 0.0288(15) 0.0205(12) 0.0262(17) -0.0121(12) 0.0149(13) -0.0066(11)
C11 0.0234(14) 0.0299(13) 0.0154(15) -0.0060(12) 0.0031(11) -0.0077(11)
C12 0.0183(13) 0.0201(12) 0.0175(15) -0.0002(11) 0.0058(11) -0.0002(10)
C13 0.0149(12) 0.0136(11) 0.0152(14) 0.0003(10) 0.0037(10) 0.0041(9)
C14 0.0199(13) 0.0187(12) 0.0165(15) -0.0010(11) 0.0024(11) 0.0017(10)
C15 0.0208(13) 0.0185(12) 0.0278(17) 0.0052(12) 0.0098(12) -0.0018(10)
C16 0.0285(15) 0.0263(13) 0.0154(15) 0.0083(11) 0.0092(12) 0.0058(11)
C17 0.0268(14) 0.0259(13) 0.0111(14) -0.0023(11) -0.0006(11) 0.0028(11)
C18 0.0175(12) 0.0166(11) 0.0171(15) 0.0016(10) 0.0041(11) 0.0013(10)
C19 0.0130(12) 0.0143(11) 0.0133(14) 0.0001(10) 0.0029(10) -0.0008(9)
C20 0.0178(12) 0.0140(11) 0.0114(14) -0.0013(10) 0.0025(11) 0.0033(9)
C21 0.0164(12) 0.0123(11) 0.0169(14) 0.0017(10) 0.0018(10) 0.0030(9)
C22 0.0188(13) 0.0212(12) 0.0193(15) 0.0001(11) 0.0028(11) 0.0051(10)
C23 0.0254(14) 0.0268(13) 0.0258(17) 0.0039(12) 0.0127(13) 0.0075(11)
C24 0.0185(14) 0.0271(14) 0.047(2) 0.0020(14) 0.0135(14) -0.0008(11)
C25 0.0185(14) 0.0271(14) 0.0359(19) -0.0018(13) 0.0005(13) -0.0034(11)
C26 0.0191(13) 0.0212(12) 0.0240(16) -0.0019(11) 0.0007(12) -0.0005(10)
C27 0.0168(12) 0.0134(11) 0.0236(15) 0.0023(10) 0.0078(11) 0.0007(9)
C28 0.0240(14) 0.0277(13) 0.0259(17) 0.0019(12) 0.0068(12) 0.0067(11)
C29 0.0277(15) 0.0332(15) 0.0359(19) 0.0178(14) 0.0080(14) 0.0114(13)
C30 0.0318(16) 0.0183(13) 0.059(2) 0.0129(15) 0.0188(16) 0.0087(12)
C31 0.0395(18) 0.0177(13) 0.056(2) -0.0041(14) 0.0073(17) 0.0054(12)
C32 0.0264(15) 0.0203(13) 0.0319(18) -0.0063(12) 0.0036(13) 0.0011(11)
C33 0.0201(13) 0.0150(11) 0.0242(16) -0.0032(11) 0.0003(11) -0.0033(10)
C34 0.0301(16) 0.0306(14) 0.0231(17) -0.0052(12) -0.0034(13) -0.0066(12)
C35 0.0194(14) 0.0293(14) 0.0342(19) -0.0014(13) -0.0006(13) -0.0051(11)
C36 0.0197(13) 0.0169(11) 0.0194(15) 0.0028(11) 0.0070(11) 0.0017(10)
C37 0.0349(16) 0.0206(13) 0.0288(18) 0.0061(12) 0.0078(13) -0.0010(12)
C38 0.0273(14) 0.0296(13) 0.0123(14) 0.0041(11) 0.0049(11) 0.0008(11)
C39 0.0396(18) 0.0503(19) 0.039(2) 0.0069(16) -0.0001(16) 0.0077(15)
C40 0.0280(15) 0.0328(14) 0.0219(16) -0.0004(13) 0.0085(12) 0.0025(12)
C41 0.0368(17) 0.0239(13) 0.0357(19) -0.0038(13) 0.0091(14) 0.0030(12)
C42 0.0324(17) 0.0356(16) 0.039(2) -0.0062(15) -0.0031(15) 0.0005(13)
C43 0.0366(17) 0.0384(16) 0.034(2) 0.0025(14) 0.0035(15) 0.0110(14)
C44 0.0451(19) 0.0215(13) 0.046(2) -0.0017(14) 0.0078(16) 0.0015(13)
C45 0.0291(16) 0.0322(15) 0.036(2) -0.0035(14) 0.0068(14) -0.0067(13)
N1 0.0136(10) 0.0131(9) 0.0148(12) 0.0013(8) 0.0015(9) 0.0028(8)
B1 0.0127(13) 0.0171(13) 0.0143(16) -0.0017(11) -0.0009(11) 0.0007(11)
F1 0.0238(8) 0.0222(7) 0.0237(9) 0.0012(6) -0.0009(7) 0.0039(6)
F2 0.0364(9) 0.0167(7) 0.0488(12) -0.0036(7) 0.0119(8) 0.0080(6)
F3 0.0525(11) 0.0269(8) 0.0389(11) -0.0207(8) 0.0194(9) -0.0073(7)
F4 0.0444(10) 0.0428(9) 0.0191(9) -0.0121(8) -0.0013(8) -0.0059(8)
F5 0.0259(8) 0.0262(7) 0.0170(9) -0.0025(6) -0.0058(7) 0.0037(6)
F6 0.0266(8) 0.0277(7) 0.0171(9) -0.0044(6) 0.0020(7) -0.0075(6)
F7 0.0425(10) 0.0426(9) 0.0127(9) -0.0006(7) 0.0002(7) -0.0008(8)
F8 0.0472(10) 0.0430(9) 0.0211(10) 0.0116(8) 0.0152(8) -0.0002(8)
F9 0.0355(9) 0.0332(8) 0.0386(11) 0.0041(8) 0.0137(8) -0.0146(7)
F10 0.0276(8) 0.0265(8) 0.0211(9) -0.0039(7) 0.0036(7) -0.0092(6)
P1 0.0138(3) 0.0128(3) 0.0156(4) -0.0003(3) 0.0014(3) 0.0008(2)

loop_
_atom_type_symbol
_atom_type_description
_atom_type_scat_dispersion_real
_atom_type_scat_dispersion_imag
_atom_type_scat_source
C C 0.0033 0.0016 'International Tables Vol C Tables 4.2.6.8 and 6.1.1.4'
H H 0.0000 0.0000 'International Tables Vol C Tables 4.2.6.8 and 6.1.1.4'
N N 0.0061 0.0033 'International Tables Vol C Tables 4.2.6.8 and 6.1.1.4'
B B 0.0013 0.0007 'International Tables Vol C Tables 4.2.6.8 and 6.1.1.4'
F F 0.0171 0.0103 'International Tables Vol C Tables 4.2.6.8 and 6.1.1.4'
P P 0.1023 0.0942 'International Tables Vol C Tables 4.2.6.8 and 6.1.1.4'

loop_
_geom_angle_atom_site_label_1
_geom_angle_atom_site_label_2
_geom_angle_atom_site_label_3
_geom_angle
C2 C1 C6 119.5(2)
C2 C1 N1 120.5(2)
C6 C1 N1 120.0(2)
C1 C2 C3 120.1(2)
C1 C2 H2 119.9
C3 C2 H2 119.9
C4 C3 C2 120.2(3)
C4 C3 H3 119.9
C2 C3 H3 119.9
C5 C4 C3 119.5(2)
C5 C4 H4 120.3
C3 C4 H4 120.3
C4 C5 C6 120.9(3)
C4 C5 H5 119.5
C6 C5 H5 119.5
C5 C6 C1 119.8(3)
C5 C6 H6 120.1
C1 C6 H6 120.1
C12 C7 C8 112.6(2)
C12 C7 B1 127.7(2)
C8 C7 B1 119.7(2)
F1 C8 C9 114.8(2)
F1 C8 C7 120.4(2)
C9 C8 C7 124.8(2)
F2 C9 C10 119.6(2)
F2 C9 C8 120.8(2)
C10 C9 C8 119.6(2)
F3 C10 C9 120.8(2)
F3 C10 C11 120.4(3)
C9 C10 C11 118.8(2)
F4 C11 C10 119.9(2)
F4 C11 C12 120.4(2)
C10 C11 C12 119.7(2)
F5 C12 C11 114.5(2)
F5 C12 C7 121.0(2)
C11 C12 C7 124.5(2)
C18 C13 C14 112.2(2)
C18 C13 B1 126.5(2)
C14 C13 B1 121.1(2)
F10 C14 C15 115.1(2)
F10 C14 C13 120.1(2)
C15 C14 C13 124.8(2)
F9 C15 C14 120.8(2)
F9 C15 C16 119.4(2)
C14 C15 C16 119.8(2)
F8 C16 C17 120.4(2)
F8 C16 C15 121.2(2)
C17 C16 C15 118.4(2)
F7 C17 C16 119.5(2)
F7 C17 C18 120.9(2)
C16 C17 C18 119.6(2)
F6 C18 C17 114.5(2)
F6 C18 C13 120.3(2)
C17 C18 C13 125.1(2)
C21 C19 C20 112.31(19)
C21 C19 B1 116.21(19)
C20 C19 B1 106.32(18)
C21 C19 H20 108.3(14)
C20 C19 H20 104.6(14)
B1 C19 H20 108.5(14)
C27 C20 C19 118.5(2)
C27 C20 P1 116.84(17)
C19 C20 P1 102.54(15)
C27 C20 H19 107.0(13)
C19 C20 H19 110.1(13)
P1 C20 H19 100.4(14)
C22 C21 C26 117.5(2)
C22 C21 C19 122.2(2)
C26 C21 C19 120.2(2)
C21 C22 C23 121.4(2)
C21 C22 H22 119.3
C23 C22 H22 119.3
C24 C23 C22 120.1(3)
C24 C23 H23 120.0
C22 C23 H23 120.0
C25 C24 C23 119.2(3)
C25 C24 H24 120.4
C23 C24 H24 120.4
C24 C25 C26 120.7(3)
C24 C25 H25 119.7
C26 C25 H25 119.7
C25 C26 C21 121.1(3)
C25 C26 H26 119.4
C21 C26 H26 119.4
C28 C27 C32 118.0(2)
C28 C27 C20 123.1(2)
C32 C27 C20 118.9(2)
C27 C28 C29 120.6(3)
C27 C28 H28 119.7
C29 C28 H28 119.7
C30 C29 C28 120.5(3)
C30 C29 H29 119.8
C28 C29 H29 119.8
C31 C30 C29 119.5(2)
C31 C30 H30 120.3
C29 C30 H30 120.3
C30 C31 C32 120.2(3)
C30 C31 H31 119.9
C32 C31 H31 119.9
C31 C32 C27 121.2(3)
C31 C32 H32 119.4
C27 C32 H32 119.4
C34 C33 C35 110.1(2)
C34 C33 P1 114.69(17)
C35 C33 P1 113.39(18)
C34 C33 H33 106.0
C35 C33 H33 106.0
P1 C33 H33 106.0
C33 C34 H34A 109.5
C33 C34 H34B 109.5
H34A C34 H34B 109.5
C33 C34 H34C 109.5
H34A C34 H34C 109.5
H34B C34 H34C 109.5
C33 C35 H35A 109.5
C33 C35 H35B 109.5
H35A C35 H35B 109.5
C33 C35 H35C 109.5
H35A C35 H35C 109.5
H35B C35 H35C 109.5
C38 C36 C37 110.6(2)
C38 C36 P1 115.18(17)
C37 C36 P1 114.69(18)
C38 C36 H36 105.1
C37 C36 H36 105.1
P1 C36 H36 105.1
C36 C37 H37A 109.5
C36 C37 H37B 109.5
H37A C37 H37B 109.5
C36 C37 H37C 109.5
H37A C37 H37C 109.5
H37B C37 H37C 109.5
C36 C38 H38A 109.5
C36 C38 H38B 109.5
H38A C38 H38B 109.5
C36 C38 H38C 109.5
H38A C38 H38C 109.5
H38B C38 H38C 109.5
C40 C39 H39A 109.5
C40 C39 H39B 109.5
H39A C39 H39B 109.5
C40 C39 H39C 109.5
H39A C39 H39C 109.5
H39B C39 H39C 109.5
C41 C40 C45 117.6(3)
C41 C40 C39 121.0(3)
C45 C40 C39 121.4(3)
C42 C41 C40 121.5(3)
C42 C41 H41 119.3
C40 C41 H41 119.3
C43 C42 C41 120.5(3)
C43 C42 H42 119.8
C41 C42 H42 119.8
C44 C43 C42 118.4(3)
C44 C43 H43 120.8
C42 C43 H43 120.8
C45 C44 C43 121.1(3)
C45 C44 H44 119.4
C43 C44 H44 119.4
C44 C45 C40 121.0(3)
C44 C45 H45 119.5
C40 C45 H45 119.5
C1 N1 B1 124.59(17)
C1 N1 P1 119.72(15)
B1 N1 P1 114.73(14)
N1 B1 C13 114.82(19)
N1 B1 C7 106.67(19)
C13 B1 C7 107.67(18)
N1 B1 C19 101.90(17)
C13 B1 C19 108.31(19)
C7 B1 C19 117.7(2)
N1 P1 C33 116.52(11)
N1 P1 C20 96.01(10)
C33 P1 C20 112.39(11)
N1 P1 C36 112.82(10)
C33 P1 C36 103.40(12)
C20 P1 C36 116.31(12)

loop_
_geom_bond_atom_site_label_1
_geom_bond_atom_site_label_2
_geom_bond_distance
C1 C2 1.384(3)
C1 C6 1.387(3)
C1 N1 1.445(3)
C2 C3 1.393(3)
C2 H2 0.9500
C3 C4 1.380(4)
C3 H3 0.9500
C4 C5 1.376(4)
C4 H4 0.9500
C5 C6 1.386(3)
C5 H5 0.9500
C6 H6 0.9500
C7 C12 1.389(3)
C7 C8 1.397(3)
C7 B1 1.664(3)
C8 F1 1.360(3)
C8 C9 1.376(3)
C9 F2 1.347(3)
C9 C10 1.371(4)
C10 F3 1.350(3)
C10 C11 1.375(4)
C11 F4 1.351(3)
C11 C12 1.381(3)
C12 F5 1.353(3)
C13 C18 1.385(3)
C13 C14 1.397(3)
C13 B1 1.653(4)
C14 F10 1.366(3)
C14 C15 1.373(4)
C15 F9 1.349(3)
C15 C16 1.376(4)
C16 F8 1.346(3)
C16 C17 1.374(4)
C17 F7 1.346(3)
C17 C18 1.377(4)
C18 F6 1.361(3)
C19 C21 1.517(3)
C19 C20 1.556(3)
C19 B1 1.680(3)
C19 H20 0.93(2)
C20 C27 1.521(3)
C20 P1 1.821(2)
C20 H19 0.95(2)
C21 C22 1.390(4)
C21 C26 1.394(3)
C22 C23 1.391(3)
C22 H22 0.9500
C23 C24 1.387(4)
C23 H23 0.9500
C24 C25 1.375(4)
C24 H24 0.9500
C25 C26 1.390(4)
C25 H25 0.9500
C26 H26 0.9500
C27 C28 1.391(4)
C27 C32 1.393(3)
C28 C29 1.390(3)
C28 H28 0.9500
C29 C30 1.382(4)
C29 H29 0.9500
C30 C31 1.375(4)
C30 H30 0.9500
C31 C32 1.386(3)
C31 H31 0.9500
C32 H32 0.9500
C33 C34 1.530(4)
C33 C35 1.548(4)
C33 P1 1.827(2)
C33 H33 1.0000
C34 H34A 0.9800
C34 H34B 0.9800
C34 H34C 0.9800
C35 H35A 0.9800
C35 H35B 0.9800
C35 H35C 0.9800
C36 C38 1.528(3)
C36 C37 1.543(3)
C36 P1 1.829(3)
C36 H36 1.0000
C37 H37A 0.9800
C37 H37B 0.9800
C37 H37C 0.9800
C38 H38A 0.9800
C38 H38B 0.9800
C38 H38C 0.9800
C39 C40 1.507(4)
C39 H39A 0.9800
C39 H39B 0.9800
C39 H39C 0.9800
C40 C41 1.386(4)
C40 C45 1.388(4)
C41 C42 1.379(4)
C41 H41 0.9500
C42 C43 1.382(4)
C42 H42 0.9500
C43 C44 1.379(4)
C43 H43 0.9500
C44 C45 1.377(4)
C44 H44 0.9500
C45 H45 0.9500
N1 B1 1.607(3)
N1 P1 1.6301(18)

loop_
_geom_torsion_atom_site_label_1
_geom_torsion_atom_site_label_2
_geom_torsion_atom_site_label_3
_geom_torsion_atom_site_label_4
_geom_torsion
C6 C1 C2 C3 1.1(3)
N1 C1 C2 C3 179.8(2)
C1 C2 C3 C4 -0.8(4)
C2 C3 C4 C5 0.2(4)
C3 C4 C5 C6 0.1(4)
C4 C5 C6 C1 0.2(4)
C2 C1 C6 C5 -0.9(3)
N1 C1 C6 C5 -179.6(2)
C12 C7 C8 F1 177.2(2)
B1 C7 C8 F1 -2.4(3)
C12 C7 C8 C9 -0.6(4)
B1 C7 C8 C9 179.9(2)
F1 C8 C9 F2 2.5(3)
C7 C8 C9 F2 -179.6(2)
F1 C8 C9 C10 -176.5(2)
C7 C8 C9 C10 1.4(4)
F2 C9 C10 F3 -0.7(4)
C8 C9 C10 F3 178.3(2)
F2 C9 C10 C11 179.8(2)
C8 C9 C10 C11 -1.2(4)
F3 C10 C11 F4 -0.2(4)
C9 C10 C11 F4 179.4(2)
F3 C10 C11 C12 -179.3(2)
C9 C10 C11 C12 0.3(4)
F4 C11 C12 F5 1.4(3)
C10 C11 C12 F5 -179.5(2)
F4 C11 C12 C7 -178.5(2)
C10 C11 C12 C7 0.6(4)
C8 C7 C12 F5 179.7(2)
B1 C7 C12 F5 -0.8(4)
C8 C7 C12 C11 -0.5(4)
B1 C7 C12 C11 179.1(2)
C18 C13 C14 F10 -175.4(2)
B1 C13 C14 F10 -0.6(3)
C18 C13 C14 C15 2.5(3)
B1 C13 C14 C15 177.3(2)
F10 C14 C15 F9 -2.9(3)
C13 C14 C15 F9 179.1(2)
F10 C14 C15 C16 176.4(2)
C13 C14 C15 C16 -1.5(4)
F9 C15 C16 F8 -0.9(4)
C14 C15 C16 F8 179.8(2)
F9 C15 C16 C17 179.1(2)
C14 C15 C16 C17 -0.3(4)
F8 C16 C17 F7 1.5(4)
C15 C16 C17 F7 -178.5(2)
F8 C16 C17 C18 -179.2(2)
C15 C16 C17 C18 0.9(4)
F7 C17 C18 F6 2.6(3)
C16 C17 C18 F6 -176.7(2)
F7 C17 C18 C13 179.6(2)
C16 C17 C18 C13 0.3(4)
C14 C13 C18 F6 175.02(19)
B1 C13 C18 F6 0.6(4)
C14 C13 C18 C17 -1.9(3)
B1 C13 C18 C17 -176.3(2)
C21 C19 C20 C27 58.8(3)
B1 C19 C20 C27 -173.1(2)
C21 C19 C20 P1 -170.94(17)
B1 C19 C20 P1 -42.8(2)
C20 C19 C21 C22 47.4(3)
B1 C19 C21 C22 -75.3(3)
C20 C19 C21 C26 -134.6(2)
B1 C19 C21 C26 102.7(3)
C26 C21 C22 C23 -1.6(3)
C19 C21 C22 C23 176.4(2)
C21 C22 C23 C24 1.9(4)
C22 C23 C24 C25 -0.9(4)
C23 C24 C25 C26 -0.2(4)
C24 C25 C26 C21 0.4(4)
C22 C21 C26 C25 0.5(3)
C19 C21 C26 C25 -177.6(2)
C19 C20 C27 C28 31.4(3)
P1 C20 C27 C28 -92.1(3)
C19 C20 C27 C32 -147.0(2)
P1 C20 C27 C32 89.6(3)
C32 C27 C28 C29 -0.3(4)
C20 C27 C28 C29 -178.6(2)
C27 C28 C29 C30 -0.3(4)
C28 C29 C30 C31 0.5(4)
C29 C30 C31 C32 -0.2(5)
C30 C31 C32 C27 -0.3(4)
C28 C27 C32 C31 0.6(4)
C20 C27 C32 C31 179.0(2)
C45 C40 C41 C42 0.5(4)
C39 C40 C41 C42 -178.7(3)
C40 C41 C42 C43 -0.4(5)
C41 C42 C43 C44 0.5(5)
C42 C43 C44 C45 -0.6(5)
C43 C44 C45 C40 0.6(5)
C41 C40 C45 C44 -0.6(4)
C39 C40 C45 C44 178.6(3)
C2 C1 N1 B1 -88.4(3)
C6 C1 N1 B1 90.3(3)
C2 C1 N1 P1 79.8(2)
C6 C1 N1 P1 -101.6(2)
C1 N1 B1 C13 -75.9(3)
P1 N1 B1 C13 115.40(18)
C1 N1 B1 C7 43.3(3)
P1 N1 B1 C7 -125.41(17)
C1 N1 B1 C19 167.3(2)
P1 N1 B1 C19 -1.4(2)
C18 C13 B1 N1 -26.8(3)
C14 C13 B1 N1 159.1(2)
C18 C13 B1 C7 -145.5(2)
C14 C13 B1 C7 40.5(3)
C18 C13 B1 C19 86.2(3)
C14 C13 B1 C19 -87.8(2)
C12 C7 B1 N1 106.7(3)
C8 C7 B1 N1 -73.8(3)
C12 C7 B1 C13 -129.6(3)
C8 C7 B1 C13 49.9(3)
C12 C7 B1 C19 -6.9(4)
C8 C7 B1 C19 172.6(2)
C21 C19 B1 N1 155.0(2)
C20 C19 B1 N1 29.2(2)
C21 C19 B1 C13 33.5(3)
C20 C19 B1 C13 -92.3(2)
C21 C19 B1 C7 -88.8(3)
C20 C19 B1 C7 145.4(2)
C1 N1 P1 C33 50.3(2)
B1 N1 P1 C33 -140.43(17)
C1 N1 P1 C20 169.02(19)
B1 N1 P1 C20 -21.70(19)
C1 N1 P1 C36 -69.1(2)
B1 N1 P1 C36 100.16(18)
C34 C33 P1 N1 55.1(2)
C35 C33 P1 N1 -72.5(2)
C34 C33 P1 C20 -54.3(2)
C35 C33 P1 C20 178.10(18)
C34 C33 P1 C36 179.48(18)
C35 C33 P1 C36 51.9(2)
C27 C20 P1 N1 169.88(19)
C19 C20 P1 N1 38.60(17)
C27 C20 P1 C33 -68.2(2)
C19 C20 P1 C33 160.54(15)
C27 C20 P1 C36 50.7(2)
C19 C20 P1 C36 -80.56(17)
C38 C36 P1 N1 -52.8(2)
C37 C36 P1 N1 177.19(17)
C38 C36 P1 C33 -179.50(17)
C37 C36 P1 C33 50.4(2)
C38 C36 P1 C20 56.8(2)
C37 C36 P1 C20 -73.2(2)
